data_4075560
loop_
_publ_author_name
'Gonz\'alez-Maupoey, Marta'
'Cuenca, Tom\'as'
'Herdtweck, Eberhardt'

_publ_section_title
;
 Monocyclopentadienyl Chloro Bisphenoxo Ti(\h5-C5H4SiMe2Cl)(\h2-MBMP)Cl
 Derivative:&#x00A0; Ti&#x2212;Cl, Ti&#x2212;O, and Si&#x2212;Cl
 Reactivity. Crystal Structure of Ti(\h5-C5H4SiMe3)(\h2-MBMP)Cl and
 Ti(\h5-C5H4SiMe2-\h1-MBMP)(CH2Ph)2
;
_journal_issue 18
_journal_name_full Organometallics
_journal_page_first 4358
_journal_paper_doi 10.1021/om060368q
_journal_volume 25
_journal_year 2006
_chemical_formula_moiety 'C44 H54 O2 Si Ti'
_chemical_formula_sum 'C44 H54 O2 Si Ti'
_chemical_formula_weight 690.83
_chemical_name_systematic ?
_space_group_IT_number 61
_symmetry_cell_setting orthorhombic
_symmetry_space_group_name_Hall '-P 2ac 2ab'
_symmetry_space_group_name_H-M 'P b c a'
_atom_sites_solution_hydrogens geom
_atom_sites_solution_primary direct
_atom_sites_solution_secondary difmap
_cell_angle_alpha 90
_cell_angle_beta 90
_cell_angle_gamma 90
_cell_formula_units_Z 8
_cell_length_a 16.2785(2)
_cell_length_b 16.9519(2)
_cell_length_c 27.6714(5)
_cell_measurement_reflns_used 7311
_cell_measurement_temperature 173(1)
_cell_measurement_theta_max 25.34
_cell_measurement_theta_min 1.88
_cell_volume 7635.96(19)
_computing_cell_refinement 'DENZO (Nonius, 2001b)'
_computing_data_collection 'Kappa-CCD Control Software (Nonius, 2001a)'
_computing_data_reduction 'DENZO (Nonius, 2001b)'
_computing_molecular_graphics 'PLATON (Spek, 2001)'
_computing_publication_material 'PLATON (Spek, 2001)'
_computing_structure_refinement 'SHELXL97 (Sheldrick, 1998)'
_computing_structure_solution 'SIR92 (Altomare, 1994)'
_diffrn_ambient_temperature 173(1)
_diffrn_detector ' CCD plate '
_diffrn_detector_area_resol_mean 18
_diffrn_measured_fraction_theta_full 0.991
_diffrn_measured_fraction_theta_max 0.991
_diffrn_measurement_device ' \k-geometry diffractometer '
_diffrn_measurement_device_type ' Nonius \k-CCD diffractometer'
_diffrn_measurement_method ' phi- and omega-rotation '
_diffrn_radiation_monochromator graphite
_diffrn_radiation_source 'NONIUS FR 591 rotating anode'
_diffrn_radiation_type 'Mo K\a'
_diffrn_radiation_wavelength 0.71073
_diffrn_reflns_av_R_equivalents 0.062
_diffrn_reflns_av_sigmaI/netI 0.0428
_diffrn_reflns_limit_h_max 19
_diffrn_reflns_limit_h_min -19
_diffrn_reflns_limit_k_max 20
_diffrn_reflns_limit_k_min -20
_diffrn_reflns_limit_l_max 33
_diffrn_reflns_limit_l_min -33
_diffrn_reflns_number 39965
_diffrn_reflns_theta_full 25.34
_diffrn_reflns_theta_max 25.34
_diffrn_reflns_theta_min 1.88
_diffrn_standards_decay_% 0
_exptl_absorpt_coefficient_mu 0.291
_exptl_absorpt_correction_T_max 0.981
_exptl_absorpt_correction_T_min 0.945
_exptl_absorpt_correction_type multi-scan
_exptl_absorpt_process_details '(applied during the scaling procedure; Nonius, 2001b)'
_exptl_crystal_colour red
_exptl_crystal_density_diffrn 1.202
_exptl_crystal_density_meas ?
_exptl_crystal_density_method none
_exptl_crystal_description fragment
_exptl_crystal_F_000 2960
_exptl_crystal_size_max 0.28
_exptl_crystal_size_mid 0.18
_exptl_crystal_size_min 0.06
_refine_diff_density_max 0.471
_refine_diff_density_min -0.374
_refine_diff_density_rms 0.052
_refine_ls_goodness_of_fit_ref 1.204
_refine_ls_hydrogen_treatment constr
_refine_ls_matrix_type full
_refine_ls_number_parameters 443
_refine_ls_number_reflns 6928
_refine_ls_number_restraints 0
_refine_ls_restrained_S_all 1.204
_refine_ls_R_factor_all 0.0783
_refine_ls_R_factor_gt 0.0610
_refine_ls_shift/su_max 0.000
_refine_ls_shift/su_mean 0.000
_refine_ls_structure_factor_coef Fsqd
_refine_ls_weighting_details 'w=1/[\s^2^(Fo^2^)+(Fo^2^)+(0.0226P)^2^+8.7896P] where P=(Fo^2^+2Fc^2^)/3'
_refine_ls_weighting_scheme sigma
_refine_ls_wR_factor_gt 0.1089
_refine_ls_wR_factor_ref 0.1146
_reflns_number_gt 5822
_reflns_number_total 6928
_reflns_threshold_expression I>2\s(I)
_cod_data_source_file om060368qsi20060428_093629.cif
_cod_data_source_block TOMT-4264-173
_cod_depositor_comments
;
The following automatic conversions were performed:

'_symmetry_cell_setting' value 'Orthorhombic' changed to
'orthorhombic' according to
/home/saulius/struct/CIF-dictionaries/cif_core.dic dictionary named
'cif_core.dic' version 2.4.1 from 2010-06-29.

Automatic conversion script
Id: cif_fix_values 1715 2011-07-08 13:25:40Z adriana 

The following automatic conversions were performed:

'_exptl_crystal_density_meas' value 'none' was changed to '?' - the
value is perceived as not measured.

Automatic conversion script
Id: cif_fix_values 3008 2015-01-20 13:52:24Z robertas 
;
_cod_database_code 4075560

loop_
_symmetry_equiv_pos_as_xyz
x,y,z
1/2-x,-y,1/2+z
1/2+x,1/2-y,-z
-x,1/2+y,1/2-z
-x,-y,-z
1/2+x,y,1/2-z
1/2-x,1/2+y,z
x,1/2-y,1/2+z

loop_
_atom_site_aniso_label
_atom_site_aniso_U_11
_atom_site_aniso_U_22
_atom_site_aniso_U_33
_atom_site_aniso_U_23
_atom_site_aniso_U_13
_atom_site_aniso_U_12
Ti 0.0225(2) 0.0211(2) 0.0204(3) 0.0012(2) 0.0006(2) 0.0021(2)
Si 0.0252(4) 0.0224(4) 0.0240(4) -0.0006(3) 0.0036(3) 0.0025(3)
O1 0.0230(10) 0.0193(9) 0.0223(10) 0.0014(7) -0.0008(8) 0.0012(8)
O2 0.0314(11) 0.0271(10) 0.0241(10) -0.0010(8) 0.0014(9) -0.0059(8)
C1 0.0206(13) 0.0183(13) 0.0185(13) 0.0009(10) 0.0030(11) 0.0028(11)
C2 0.0196(14) 0.0198(13) 0.0202(14) -0.0033(10) 0.0027(11) -0.0002(11)
C3 0.0261(14) 0.0163(12) 0.0231(14) -0.0007(10) 0.0041(12) -0.0014(11)
C4 0.0253(14) 0.0199(13) 0.0224(14) 0.0009(11) 0.0021(12) 0.0020(11)
C5 0.0182(13) 0.0245(14) 0.0252(14) -0.0025(11) -0.0040(12) 0.0007(11)
C6 0.0186(13) 0.0188(13) 0.0239(14) 0.0008(10) 0.0036(11) 0.0010(11)
C7 0.0198(14) 0.0189(13) 0.0330(16) 0.0021(11) -0.0026(12) -0.0023(11)
C8 0.0269(16) 0.0232(15) 0.053(2) 0.0022(14) -0.0126(14) -0.0063(12)
C9 0.0234(15) 0.0269(15) 0.0458(19) 0.0067(13) 0.0052(14) -0.0003(12)
C10 0.0281(15) 0.0197(14) 0.0377(17) -0.0012(12) -0.0046(13) -0.0002(12)
C11 0.0325(16) 0.0257(14) 0.0331(17) 0.0043(12) -0.0067(13) -0.0005(13)
C12 0.0216(14) 0.0226(13) 0.0237(14) -0.0001(11) 0.0003(12) -0.0025(11)
C13 0.0177(13) 0.0233(14) 0.0262(15) 0.0031(11) -0.0006(12) -0.0013(11)
C14 0.0168(13) 0.0213(13) 0.0258(15) -0.0022(11) -0.0036(11) -0.0002(11)
C15 0.0191(14) 0.0271(14) 0.0254(15) -0.0048(11) 0.0008(12) -0.0001(11)
C16 0.0174(14) 0.0268(14) 0.0310(16) 0.0008(12) 0.0004(12) -0.0029(11)
C17 0.0223(14) 0.0221(14) 0.0347(17) -0.0011(12) -0.0018(13) -0.0043(11)
C18 0.0221(14) 0.0214(14) 0.0297(16) -0.0037(11) -0.0015(12) 0.0002(11)
C19 0.0409(17) 0.0261(15) 0.0301(17) -0.0077(12) -0.0004(14) -0.0043(13)
C20 0.072(3) 0.0376(18) 0.043(2) -0.0136(15) -0.0013(18) -0.0193(18)
C21 0.058(2) 0.0429(19) 0.045(2) -0.0142(16) 0.0110(18) 0.0032(17)
C22 0.062(2) 0.0428(19) 0.0312(18) -0.0082(14) -0.0112(17) -0.0083(17)
C23 0.0372(17) 0.0338(16) 0.0342(18) 0.0030(13) 0.0038(14) -0.0093(14)
C24 0.0263(15) 0.0257(14) 0.0214(14) -0.0008(11) 0.0045(12) 0.0039(12)
C25 0.0342(17) 0.0303(16) 0.0436(19) -0.0048(14) 0.0189(15) -0.0024(13)
C26 0.080(3) 0.0267(16) 0.041(2) 0.0076(14) 0.039(2) 0.0059(17)
C27 0.072(3) 0.0464(19) 0.0217(16) 0.0028(14) 0.0042(17) 0.0276(19)
C28 0.0386(18) 0.0394(17) 0.0210(15) -0.0087(12) -0.0005(13) 0.0112(14)
C29 0.0364(17) 0.0360(17) 0.0334(18) -0.0027(13) 0.0064(14) 0.0053(14)
C30 0.0286(16) 0.0413(17) 0.0299(17) -0.0005(13) 0.0025(13) 0.0085(13)
C31 0.0286(16) 0.0348(16) 0.0238(16) -0.0041(12) -0.0012(12) 0.0036(12)
C32 0.0241(15) 0.0410(17) 0.0275(16) -0.0006(13) 0.0035(13) 0.0008(13)
C33 0.0378(18) 0.052(2) 0.0366(19) 0.0007(15) 0.0025(15) -0.0076(16)
C34 0.050(2) 0.064(2) 0.052(2) -0.0158(19) 0.0065(19) -0.0220(19)
C35 0.043(2) 0.093(3) 0.046(2) -0.014(2) -0.0186(18) -0.006(2)
C36 0.051(2) 0.076(3) 0.048(2) -0.002(2) -0.0246(19) 0.009(2)
C37 0.0399(19) 0.051(2) 0.045(2) -0.0041(16) -0.0107(17) 0.0075(16)
C38 0.0339(16) 0.0213(14) 0.0329(17) 0.0027(12) -0.0068(14) 0.0027(12)
C39 0.0301(15) 0.0207(13) 0.0285(16) -0.0041(11) -0.0045(13) -0.0014(12)
C40 0.0375(17) 0.0309(16) 0.0349(17) 0.0026(13) 0.0008(15) 0.0044(14)
C41 0.0379(18) 0.0378(17) 0.051(2) 0.0022(15) -0.0067(17) 0.0094(15)
C42 0.059(2) 0.0313(17) 0.0373(19) 0.0077(14) -0.0155(17) 0.0057(16)
C43 0.058(2) 0.0307(17) 0.0369(19) 0.0082(14) 0.0027(16) -0.0050(15)
C44 0.0351(17) 0.0260(15) 0.0441(19) 0.0040(13) 0.0033(15) -0.0010(13)

loop_
_atom_site_label
_atom_site_type_symbol
_atom_site_thermal_displace_type
_atom_site_fract_x
_atom_site_fract_y
_atom_site_fract_z
_atom_site_occupancy
_atom_site_U_iso_or_equiv
_atom_site_calc_flag
_atom_site_refinement_flags
Ti Ti Uani 0.42762(3) -0.02853(3) 0.11549(2) 1.000 0.0213(1) . .
Si Si Uani 0.34933(5) 0.18314(4) 0.14838(3) 1.000 0.0239(2) . .
O1 O Uani 0.38471(11) -0.00425(9) 0.05674(6) 1.000 0.0215(6) . .
O2 O Uani 0.43495(11) 0.22866(10) 0.13248(7) 1.000 0.0275(6) . .
C1 C Uani 0.34920(15) 0.04104(14) 0.02129(9) 1.000 0.0191(8) . .
C2 C Uani 0.38067(15) 0.11713(14) 0.01423(9) 1.000 0.0199(8) . .
C3 C Uani 0.34450(16) 0.16570(14) -0.02018(9) 1.000 0.0218(8) . .
C4 C Uani 0.27934(16) 0.14022(14) -0.04846(9) 1.000 0.0225(8) . .
C5 C Uani 0.25120(16) 0.06379(15) -0.04145(9) 1.000 0.0226(8) . .
C6 C Uani 0.28285(15) 0.01201(14) -0.00683(9) 1.000 0.0204(8) . .
C7 C Uani 0.24660(16) -0.07098(15) -0.00014(10) 1.000 0.0239(8) . .
C8 C Uani 0.17768(18) -0.08805(16) -0.03684(12) 1.000 0.0344(10) . .
C9 C Uani 0.20944(17) -0.07922(16) 0.05067(11) 1.000 0.0320(9) . .
C10 C Uani 0.31357(17) -0.13390(15) -0.00790(11) 1.000 0.0285(9) . .
C11 C Uani 0.24013(18) 0.19263(16) -0.08620(10) 1.000 0.0304(9) . .
C12 C Uani 0.45507(16) 0.14245(15) 0.04376(10) 1.000 0.0226(8) . .
C13 C Uani 0.46651(16) 0.26802(15) 0.09285(10) 1.000 0.0224(8) . .
C14 C Uani 0.47344(15) 0.22943(14) 0.04852(10) 1.000 0.0213(8) . .
C15 C Uani 0.50569(15) 0.27046(15) 0.00916(10) 1.000 0.0239(8) . .
C16 C Uani 0.53021(16) 0.34815(15) 0.01261(10) 1.000 0.0251(8) . .
C17 C Uani 0.52644(16) 0.38363(15) 0.05777(10) 1.000 0.0264(9) . .
C18 C Uani 0.49729(16) 0.34565(15) 0.09900(10) 1.000 0.0244(8) . .
C19 C Uani 0.50178(19) 0.38664(16) 0.14888(11) 1.000 0.0324(9) . .
C20 C Uani 0.5523(2) 0.46324(19) 0.14688(13) 1.000 0.0509(13) . .
C21 C Uani 0.4150(2) 0.4086(2) 0.16597(13) 1.000 0.0486(11) . .
C22 C Uani 0.5446(2) 0.33255(19) 0.18564(11) 1.000 0.0453(11) . .
C23 C Uani 0.56337(19) 0.39146(17) -0.03096(11) 1.000 0.0351(10) . .
C24 C Uani 0.37480(16) 0.07787(15) 0.16264(9) 1.000 0.0245(8) . .
C25 C Uani 0.31877(19) 0.01391(16) 0.16512(12) 1.000 0.0360(10) . .
C26 C Uani 0.3581(3) -0.04933(18) 0.18920(12) 1.000 0.0492(13) . .
C27 C Uani 0.4373(2) -0.0265(2) 0.20103(11) 1.000 0.0467(13) . .
C28 C Uani 0.44784(19) 0.05083(17) 0.18548(10) 1.000 0.0330(10) . .
C29 C Uani 0.31609(19) 0.22639(17) 0.20716(11) 1.000 0.0353(10) . .
C30 C Uani 0.26542(17) 0.19100(18) 0.10359(10) 1.000 0.0333(10) . .
C31 C Uani 0.55633(16) -0.01491(17) 0.10544(10) 1.000 0.0291(9) . .
C32 C Uani 0.62023(17) 0.00752(17) 0.14188(11) 1.000 0.0309(9) . .
C33 C Uani 0.6457(2) 0.0856(2) 0.14728(12) 1.000 0.0421(11) . .
C34 C Uani 0.7051(2) 0.1063(2) 0.18137(14) 1.000 0.0553(12) . .
C35 C Uani 0.7388(2) 0.0491(3) 0.21081(14) 1.000 0.0607(14) . .
C36 C Uani 0.7141(2) -0.0278(2) 0.20615(14) 1.000 0.0583(14) . .
C37 C Uani 0.6548(2) -0.0482(2) 0.17263(12) 1.000 0.0453(11) . .
C38 C Uani 0.41766(18) -0.15374(15) 0.11049(10) 1.000 0.0294(9) . .
C39 C Uani 0.45664(17) -0.21381(15) 0.14220(10) 1.000 0.0264(8) . .
C40 C Uani 0.53699(19) -0.23921(17) 0.13353(11) 1.000 0.0344(10) . .
C41 C Uani 0.5730(2) -0.29795(18) 0.16116(12) 1.000 0.0422(11) . .
C42 C Uani 0.5301(2) -0.33292(18) 0.19839(12) 1.000 0.0425(11) . .
C43 C Uani 0.4515(2) -0.30802(18) 0.20810(12) 1.000 0.0419(11) . .
C44 C Uani 0.41541(19) -0.24965(16) 0.18052(11) 1.000 0.0351(10) . .
H31 H Uiso 0.36490 0.21770 -0.02450 1.000 0.0260 calc R
H51 H Uiso 0.20770 0.04550 -0.06140 1.000 0.0270 calc R
H81 H Uiso 0.15720 -0.14190 -0.03210 1.000 0.0520 calc R
H82 H Uiso 0.19930 -0.08270 -0.06970 1.000 0.0520 calc R
H83 H Uiso 0.13270 -0.05040 -0.03210 1.000 0.0520 calc R
H91 H Uiso 0.18340 -0.13110 0.05380 1.000 0.0480 calc R
H92 H Uiso 0.16830 -0.03780 0.05570 1.000 0.0480 calc R
H93 H Uiso 0.25300 -0.07400 0.07490 1.000 0.0480 calc R
H101 H Uiso 0.29130 -0.18610 -0.00020 1.000 0.0430 calc R
H102 H Uiso 0.36050 -0.12270 0.01320 1.000 0.0430 calc R
H103 H Uiso 0.33150 -0.13300 -0.04170 1.000 0.0430 calc R
H111 H Uiso 0.18180 0.19970 -0.07860 1.000 0.0460 calc R
H112 H Uiso 0.24560 0.16800 -0.11810 1.000 0.0460 calc R
H113 H Uiso 0.26760 0.24410 -0.08640 1.000 0.0460 calc R
H121 H Uiso 0.44840 0.12080 0.07680 1.000 0.0270 calc R
H122 H Uiso 0.50410 0.11690 0.02950 1.000 0.0270 calc R
H151 H Uiso 0.51090 0.24410 -0.02100 1.000 0.0290 calc R
H171 H Uiso 0.54470 0.43660 0.06070 1.000 0.0320 calc R
H201 H Uiso 0.60720 0.45180 0.13430 1.000 0.0760 calc R
H202 H Uiso 0.55690 0.48550 0.17950 1.000 0.0760 calc R
H203 H Uiso 0.52480 0.50130 0.12560 1.000 0.0760 calc R
H211 H Uiso 0.38010 0.36150 0.16550 1.000 0.0730 calc R
H212 H Uiso 0.39190 0.44860 0.14440 1.000 0.0730 calc R
H213 H Uiso 0.41770 0.42960 0.19890 1.000 0.0730 calc R
H221 H Uiso 0.59610 0.31290 0.17190 1.000 0.0680 calc R
H222 H Uiso 0.50860 0.28790 0.19330 1.000 0.0680 calc R
H223 H Uiso 0.55630 0.36230 0.21520 1.000 0.0680 calc R
H231 H Uiso 0.54590 0.44680 -0.02970 1.000 0.0530 calc R
H232 H Uiso 0.54220 0.36690 -0.06050 1.000 0.0530 calc R
H233 H Uiso 0.62350 0.38880 -0.03090 1.000 0.0530 calc R
H251 H Uiso 0.26430 0.01360 0.15280 1.000 0.0430 calc R
H261 H Uiso 0.33410 -0.09920 0.19610 1.000 0.0590 calc R
H271 H Uiso 0.47730 -0.05800 0.21690 1.000 0.0560 calc R
H281 H Uiso 0.49650 0.08110 0.18950 1.000 0.0400 calc R
H291 H Uiso 0.36270 0.22750 0.22950 1.000 0.0530 calc R
H292 H Uiso 0.27190 0.19420 0.22090 1.000 0.0530 calc R
H293 H Uiso 0.29610 0.28030 0.20190 1.000 0.0530 calc R
H301 H Uiso 0.25840 0.24630 0.09420 1.000 0.0500 calc R
H302 H Uiso 0.21430 0.17140 0.11790 1.000 0.0500 calc R
H303 H Uiso 0.27910 0.15950 0.07500 1.000 0.0500 calc R
H311 H Uiso 0.57520 -0.06580 0.09190 1.000 0.0350 calc R
H312 H Uiso 0.56200 0.02420 0.07910 1.000 0.0350 calc R
H331 H Uiso 0.62230 0.12530 0.12740 1.000 0.0510 calc R
H341 H Uiso 0.72230 0.15970 0.18430 1.000 0.0660 calc R
H351 H Uiso 0.77900 0.06300 0.23420 1.000 0.0730 calc R
H361 H Uiso 0.73780 -0.06730 0.22610 1.000 0.0700 calc R
H371 H Uiso 0.63740 -0.10150 0.17050 1.000 0.0540 calc R
H381 H Uiso 0.35800 -0.16510 0.11170 1.000 0.0350 calc R
H382 H Uiso 0.43550 -0.16710 0.07730 1.000 0.0350 calc R
H401 H Uiso 0.56760 -0.21570 0.10810 1.000 0.0410 calc R
H411 H Uiso 0.62760 -0.31430 0.15440 1.000 0.0510 calc R
H421 H Uiso 0.55460 -0.37360 0.21710 1.000 0.0510 calc R
H431 H Uiso 0.42170 -0.33110 0.23400 1.000 0.0500 calc R
H441 H Uiso 0.36100 -0.23350 0.18790 1.000 0.0420 calc R

loop_
_atom_type_symbol
_atom_type_description
_atom_type_scat_dispersion_real
_atom_type_scat_dispersion_imag
_atom_type_scat_source
Ti Ti 0.2776 0.4457 'International Tables Vol C Tables 4.2.6.8 and 6.1.1.4'
Si Si 0.0817 0.0704 'International Tables Vol C Tables 4.2.6.8 and 6.1.1.4'
O O 0.0106 0.0060 'International Tables Vol C Tables 4.2.6.8 and 6.1.1.4'
H H 0.0000 0.0000 'International Tables Vol C Tables 4.2.6.8 and 6.1.1.4'
C C 0.0033 0.0016 'International Tables Vol C Tables 4.2.6.8 and 6.1.1.4'

loop_
_geom_angle_atom_site_label_1
_geom_angle_atom_site_label_2
_geom_angle_atom_site_label_3
_geom_angle
_geom_angle_publ_flag
O1 Ti C24 100.34(8) yes
O1 Ti C25 99.40(10) yes
O1 Ti C26 128.55(13) yes
O1 Ti C27 156.22(10) yes
O1 Ti C28 130.77(9) yes
O1 Ti C31 103.72(10) yes
O1 Ti C38 97.94(9) yes
C24 Ti C25 34.81(9) yes
C24 Ti C26 57.82(10) yes
C24 Ti C27 57.83(10) yes
C24 Ti C28 34.72(10) yes
C24 Ti C31 110.15(10) yes
C24 Ti C38 139.47(10) yes
C25 Ti C26 34.95(12) yes
C25 Ti C27 57.56(11) yes
C25 Ti C28 57.11(11) yes
C25 Ti C31 141.70(11) yes
C25 Ti C38 106.54(10) yes
C26 Ti C27 34.05(13) yes
C26 Ti C28 56.46(11) yes
C26 Ti C31 127.02(14) yes
C26 Ti C38 82.58(11) yes
C27 Ti C28 34.01(11) yes
C27 Ti C31 93.64(11) yes
C27 Ti C38 94.83(11) yes
C28 Ti C31 84.77(11) yes
C28 Ti C38 128.72(10) yes
C31 Ti C38 100.05(11) yes
O2 Si C24 108.30(11) yes
O2 Si C29 107.06(12) yes
O2 Si C30 114.26(12) yes
C24 Si C29 104.77(12) yes
C24 Si C30 111.91(13) yes
C29 Si C30 110.00(13) yes
Ti O1 C1 158.09(15) yes
Si O2 C13 138.57(17) yes
O1 C1 C2 117.4(2) yes
O1 C1 C6 121.2(2) yes
C2 C1 C6 121.4(2) no
C1 C2 C3 119.1(2) no
C1 C2 C12 118.4(2) no
C3 C2 C12 122.5(2) no
C2 C3 C4 121.7(2) no
C3 C4 C5 117.7(2) no
C3 C4 C11 122.0(2) no
C5 C4 C11 120.4(2) no
C4 C5 C6 124.1(2) no
C1 C6 C5 116.0(2) no
C1 C6 C7 122.9(2) no
C5 C6 C7 121.1(2) no
C6 C7 C8 111.8(2) no
C6 C7 C9 110.2(2) no
C6 C7 C10 110.2(2) no
C8 C7 C9 107.4(2) no
C8 C7 C10 107.1(2) no
C9 C7 C10 110.1(2) no
C2 C12 C14 118.7(2) no
O2 C13 C14 120.1(2) yes
O2 C13 C18 118.9(2) yes
C14 C13 C18 120.8(2) no
C12 C14 C13 121.2(2) no
C12 C14 C15 119.6(2) no
C13 C14 C15 118.9(2) no
C14 C15 C16 122.1(2) no
C15 C16 C17 117.6(2) no
C15 C16 C23 120.8(2) no
C17 C16 C23 121.6(2) no
C16 C17 C18 123.5(2) no
C13 C18 C17 116.8(2) no
C13 C18 C19 122.7(2) no
C17 C18 C19 120.5(2) no
C18 C19 C20 111.9(2) no
C18 C19 C21 109.9(2) no
C18 C19 C22 110.1(2) no
C20 C19 C21 107.4(2) no
C20 C19 C22 106.6(3) no
C21 C19 C22 111.0(3) no
Ti C24 Si 133.18(13) yes
Ti C24 C25 71.36(16) yes
Ti C24 C28 72.43(15) yes
Si C24 C25 126.6(2) yes
Si C24 C28 125.8(2) yes
C25 C24 C28 105.6(2) no
Ti C25 C24 73.83(17) yes
Ti C25 C26 72.7(2) yes
C24 C25 C26 108.1(3) no
Ti C26 C25 72.35(19) yes
Ti C26 C27 73.5(2) yes
C25 C26 C27 108.7(3) no
Ti C27 C26 72.45(19) yes
Ti C27 C28 73.33(17) yes
C26 C27 C28 107.8(3) no
Ti C28 C24 72.85(15) yes
Ti C28 C27 72.66(17) yes
C24 C28 C27 109.8(3) no
Ti C31 C32 128.6(2) yes
C31 C32 C33 121.3(3) no
C31 C32 C37 121.4(3) no
C33 C32 C37 117.3(3) no
C32 C33 C34 121.1(3) no
C33 C34 C35 119.8(3) no
C34 C35 C36 119.7(3) no
C35 C36 C37 120.4(3) no
C32 C37 C36 121.5(3) no
Ti C38 C39 127.65(19) yes
C38 C39 C40 120.6(3) no
C38 C39 C44 122.8(3) no
C40 C39 C44 116.5(3) no
C39 C40 C41 121.5(3) no
C40 C41 C42 120.5(3) no
C41 C42 C43 119.1(3) no
C42 C43 C44 120.6(3) no
C39 C44 C43 121.9(3) no
C2 C3 H31 119.22 no
C4 C3 H31 119.05 no
C4 C5 H51 118.00 no
C6 C5 H51 117.91 no
C7 C8 H81 109.53 no
C7 C8 H82 109.45 no
C7 C8 H83 109.48 no
H81 C8 H82 109.43 no
H81 C8 H83 109.53 no
H82 C8 H83 109.42 no
C7 C9 H91 109.43 no
C7 C9 H92 109.49 no
C7 C9 H93 109.45 no
H91 C9 H92 109.56 no
H91 C9 H93 109.48 no
H92 C9 H93 109.42 no
C7 C10 H101 109.47 no
C7 C10 H102 109.54 no
C7 C10 H103 109.46 no
H101 C10 H102 109.50 no
H101 C10 H103 109.38 no
H102 C10 H103 109.48 no
C4 C11 H111 109.43 no
C4 C11 H112 109.46 no
C4 C11 H113 109.52 no
H111 C11 H112 109.47 no
H111 C11 H113 109.53 no
H112 C11 H113 109.42 no
C2 C12 H121 107.67 no
C2 C12 H122 107.70 no
C14 C12 H121 107.62 no
C14 C12 H122 107.59 no
H121 C12 H122 107.09 no
C14 C15 H151 119.00 no
C16 C15 H151 118.93 no
C16 C17 H171 118.22 no
C18 C17 H171 118.28 no
C19 C20 H201 109.50 no
C19 C20 H202 109.41 no
C19 C20 H203 109.43 no
H201 C20 H202 109.50 no
H201 C20 H203 109.48 no
H202 C20 H203 109.51 no
C19 C21 H211 109.37 no
C19 C21 H212 109.49 no
C19 C21 H213 109.48 no
H211 C21 H212 109.49 no
H211 C21 H213 109.54 no
H212 C21 H213 109.45 no
C19 C22 H221 109.54 no
C19 C22 H222 109.43 no
C19 C22 H223 109.49 no
H221 C22 H222 109.46 no
H221 C22 H223 109.45 no
H222 C22 H223 109.46 no
C16 C23 H231 109.43 no
C16 C23 H232 109.48 no
C16 C23 H233 109.46 no
H231 C23 H232 109.51 no
H231 C23 H233 109.49 no
H232 C23 H233 109.46 no
Ti C25 H251 119.43 no
C24 C25 H251 125.95 no
C26 C25 H251 125.94 no
Ti C26 H261 120.25 no
C25 C26 H261 125.61 no
C27 C26 H261 125.69 no
Ti C27 H271 119.91 no
C26 C27 H271 126.18 no
C28 C27 H271 126.06 no
Ti C28 H281 121.03 no
C24 C28 H281 125.08 no
C27 C28 H281 125.15 no
Si C29 H291 109.48 no
Si C29 H292 109.43 no
Si C29 H293 109.46 no
H291 C29 H292 109.56 no
H291 C29 H293 109.45 no
H292 C29 H293 109.45 no
Si C30 H301 109.45 no
Si C30 H302 109.40 no
Si C30 H303 109.51 no
H301 C30 H302 109.43 no
H301 C30 H303 109.50 no
H302 C30 H303 109.54 no
Ti C31 H311 105.12 no
Ti C31 H312 105.13 no
C32 C31 H311 105.11 no
C32 C31 H312 105.13 no
H311 C31 H312 106.04 no
C32 C33 H331 119.44 no
C34 C33 H331 119.44 no
C33 C34 H341 120.06 no
C35 C34 H341 120.09 no
C34 C35 H351 120.11 no
C36 C35 H351 120.14 no
C35 C36 H361 119.79 no
C37 C36 H361 119.82 no
C32 C37 H371 119.22 no
C36 C37 H371 119.23 no
Ti C38 H381 105.41 no
Ti C38 H382 105.40 no
C39 C38 H381 105.39 no
C39 C38 H382 105.42 no
H381 C38 H382 105.94 no
C39 C40 H401 119.26 no
C41 C40 H401 119.23 no
C40 C41 H411 119.80 no
C42 C41 H411 119.72 no
C41 C42 H421 120.44 no
C43 C42 H421 120.49 no
C42 C43 H431 119.78 no
C44 C43 H431 119.67 no
C39 C44 H441 119.15 no
C43 C44 H441 119.00 no

loop_
_geom_bond_atom_site_label_1
_geom_bond_atom_site_label_2
_geom_bond_distance
_geom_bond_publ_flag
Ti O1 1.8166(18) yes
Ti C24 2.386(3) yes
Ti C25 2.354(3) yes
Ti C26 2.359(4) yes
Ti C27 2.373(3) yes
Ti C28 2.381(3) yes
Ti C31 2.126(3) yes
Ti C38 2.133(3) yes
Si O2 1.6528(19) yes
Si C24 1.874(3) yes
Si C29 1.864(3) yes
Si C30 1.849(3) yes
O1 C1 1.373(3) yes
O2 C13 1.383(3) yes
C1 C2 1.402(3) no
C1 C6 1.419(3) no
C2 C3 1.390(3) no
C2 C12 1.523(4) no
C3 C4 1.387(4) no
C4 C5 1.388(4) no
C4 C11 1.512(4) no
C5 C6 1.398(4) no
C6 C7 1.537(3) no
C7 C8 1.541(4) no
C7 C9 1.537(4) no
C7 C10 1.540(4) no
C12 C14 1.510(3) no
C13 C14 1.395(4) no
C13 C18 1.418(4) no
C14 C15 1.395(4) no
C15 C16 1.379(4) no
C16 C17 1.388(4) no
C16 C23 1.511(4) no
C17 C18 1.393(4) no
C18 C19 1.547(4) no
C19 C20 1.538(4) no
C19 C21 1.536(5) no
C19 C22 1.537(4) no
C24 C25 1.419(4) no
C24 C28 1.422(4) no
C25 C26 1.415(5) no
C26 C27 1.385(6) no
C27 C28 1.390(4) no
C31 C32 1.498(4) no
C32 C33 1.395(4) no
C32 C37 1.390(4) no
C33 C34 1.396(5) no
C34 C35 1.380(6) no
C35 C36 1.370(6) no
C36 C37 1.383(5) no
C38 C39 1.486(4) no
C39 C40 1.398(4) no
C39 C44 1.394(4) no
C40 C41 1.386(4) no
C41 C42 1.379(5) no
C42 C43 1.374(5) no
C43 C44 1.381(4) no
C3 H31 0.9495 no
C5 H51 0.9499 no
C8 H81 0.9806 no
C8 H82 0.9792 no
C8 H83 0.9801 no
C9 H91 0.9801 no
C9 H92 0.9802 no
C9 H93 0.9799 no
C10 H101 0.9797 no
C10 H102 0.9801 no
C10 H103 0.9799 no
C11 H111 0.9799 no
C11 H112 0.9805 no
C11 H113 0.9804 no
C12 H121 0.9911 no
C12 H122 0.9901 no
C15 H151 0.9505 no
C17 H171 0.9493 no
C20 H201 0.9785 no
C20 H202 0.9812 no
C20 H203 0.9815 no
C21 H211 0.9800 no
C21 H212 0.9785 no
C21 H213 0.9793 no
C22 H221 0.9789 no
C22 H222 0.9804 no
C22 H223 0.9796 no
C23 H231 0.9809 no
C23 H232 0.9799 no
C23 H233 0.9799 no
C25 H251 0.9500 no
C26 H261 0.9507 no
C27 H271 0.9497 no
C28 H281 0.9503 no
C29 H291 0.9789 no
C29 H292 0.9797 no
C29 H293 0.9809 no
C30 H301 0.9795 no
C30 H302 0.9796 no
C30 H303 0.9801 no
C31 H311 0.9894 no
C31 H312 0.9896 no
C33 H331 0.9490 no
C34 H341 0.9510 no
C35 H351 0.9501 no
C36 H361 0.9497 no
C37 H371 0.9487 no
C38 H381 0.9906 no
C38 H382 0.9895 no
C40 H401 0.9499 no
C41 H411 0.9496 no
C42 H421 0.9501 no
C43 H431 0.9498 no
C44 H441 0.9493 no
